data_1567893
loop_
_publ_author_name
'Makitova, D. D.'
'Tkachev, V. V.'
'Chekhlov, A. N.'

_publ_section_title
;
 Crystal Structure of Cesium-Sodium Molybdate Dihydrate
;
_journal_issue 3
_journal_name_full 'Russian Journal of Coordination Chemistry'
_journal_page_first 163
_journal_page_last 165
_journal_paper_doi 10.1023/A:1022871428397
_journal_volume 29
_journal_year 2003
_chemical_formula_moiety 'Cs Na Mo O4, 2(H2 O)'
_chemical_formula_sum 'Cs H4 Mo Na O6'
_chemical_formula_weight 351.87
_chemical_name_systematic
;
Cesium sodium molybdate Dihydrate
;
_space_group_crystal_system orthorhombic
_space_group_IT_number 19
_space_group_name_Hall 'P 2ac 2ab'
_space_group_name_H-M_alt 'P 21 21 21'
_symmetry_Int_Tables_number 19
_symmetry_space_group_name_H-M 'P 21 21 21'
_audit_creation_method 'manually at INEOS RAS'
_cell_angle_alpha 90
_cell_angle_beta 90
_cell_angle_gamma 90
_cell_formula_units_Z 4
_cell_length_a 6.379(2)
_cell_length_b 8.631(2)
_cell_length_c 13.670(2)
_cell_volume 752.6(3)
_diffrn_ambient_temperature 295
_diffrn_radiation_probe x-ray
_diffrn_radiation_type MoK\a
_exptl_crystal_density_diffrn 3.105
_refine_ls_R_factor_gt 0.021
_refine_ls_wR_factor_ref 0.066
_cod_data_source_file R42old.cif
_cod_data_source_block compound_R42old
_cod_original_formula_sum 'Cs H4 Na Mo O6'
_cod_database_code 1567893

loop_
_symmetry_equiv_pos_site_id
_symmetry_equiv_pos_as_xyz
1 x,y,z
2 1/2+x,1/2-y,-z
3 -x,1/2+y,1/2-z
4 1/2-x,-y,1/2+z

loop_
_atom_site_label
_atom_site_type_symbol
_atom_site_fract_x
_atom_site_fract_y
_atom_site_fract_z
_atom_site_U_iso_or_equiv
Mo Mo 0.4366(4) 0.5879(2) 0.6387(2) 0.019(6)
Cs Cs 0.4301(4) 0.6476(2) 0.3601(2) 0.028(6)
Na Na 0.1331(2) 0.2594(2) 0.5080(1) 0.023(3)
O(1) O 0.6727(4) 0.5587(3) 0.7040(2) 0.031(5)
O(2) O 0.2250(5) 0.5960(3) 0.7208(2) 0.035(6)
O(3) O 0.4542(5) 0.7655(3) 0.5759(2) 0.031(5)
O(4) O 0.4002(4) 0.4398(3) 0.5514(2) 0.026(5)
Ow(1) O 0.3702(5) 0.2090(3) 0.3708(2) 0.028(5)
Ow(2) O 0.3816(5) 0.0776(3) 0.5874(2) 0.032(5)
H(1) H 0.336(7) 0.116(3) 0.344(3) 0.034(14)
H(2) H 0.353(9) 0.283(4) 0.326(3) 0.060(19)
H(3) H 0.379(9) 0.080(4) 0.653(3) 0.080(23)
H(4) H 0.373(9) -0.021(3) 0.567(3) 0.074(22)
